data_2212495
loop_
_publ_author_name
'B. Sridhar'
'K. Ravikumar'
'M. Mahesh'
'V. V. Narayana Reddy'

_publ_section_title
;
 (3<i>Z</i>)-2-Benzyl-3-benzylidene-6-phenyl-2-azabicyclo[2.2.2]octan-5-one
;
_journal_coeditor_code BT2278
_journal_issue 3
_journal_name_full 'Acta Crystallographica Section E'
_journal_page_first o1500
_journal_page_last o1501
_journal_paper_doi 10.1107/S1600536807009038
_journal_volume 63
_journal_year 2007
_chemical_formula_iupac 'C27 H25 N O'
_chemical_formula_moiety 'C27 H25 N O'
_chemical_formula_sum 'C27 H25 N O'
_chemical_formula_weight 379.48
_chemical_name_systematic
;
(3Z)-2-Benzyl-3-benzylidene-6-phenyl-2-azabicyclo[2.2.2]octan-5-one
;
_space_group_IT_number 14
_symmetry_cell_setting monoclinic
_symmetry_space_group_name_Hall '-P 2yn'
_symmetry_space_group_name_H-M 'P 1 21/n 1'
_atom_sites_solution_hydrogens geom
_atom_sites_solution_primary direct
_atom_sites_solution_secondary difmap
_audit_creation_method SHELXL-97
_cell_angle_alpha 90.00
_cell_angle_beta 97.4640(10)
_cell_angle_gamma 90.00
_cell_formula_units_Z 4
_cell_length_a 9.5155(7)
_cell_length_b 17.6544(13)
_cell_length_c 12.4242(9)
_cell_measurement_reflns_used 7271
_cell_measurement_temperature 293(2)
_cell_measurement_theta_max 25.06
_cell_measurement_theta_min 2.31
_cell_volume 2069.5(3)
_computing_cell_refinement 'SAINT (Bruker, 2001)'
_computing_data_collection 'SMART (Bruker, 2001)'
_computing_data_reduction SAINT
_computing_molecular_graphics 'DIAMOND (Brandenburg & Putz, 2005) and PLATON (Spek, 2003)'
_computing_publication_material SHELXL97
_computing_structure_refinement 'SHELXL97 (Sheldrick, 1997)'
_computing_structure_solution 'SHELXS97 (Sheldrick, 1997)'
_diffrn_ambient_temperature 293(2)
_diffrn_measured_fraction_theta_full 1.000
_diffrn_measured_fraction_theta_max 1.000
_diffrn_measurement_device 'Bruker SMART APEX CCD area-detector'
_diffrn_measurement_device_type 'Bruker SMART CCD area-detector'
_diffrn_measurement_method \w
_diffrn_radiation_monochromator graphite
_diffrn_radiation_source 'fine-focus sealed tube'
_diffrn_radiation_type MoK\a
_diffrn_radiation_wavelength 0.71073
_diffrn_reflns_av_R_equivalents 0.0207
_diffrn_reflns_av_sigmaI/netI 0.0150
_diffrn_reflns_limit_h_max 11
_diffrn_reflns_limit_h_min -11
_diffrn_reflns_limit_k_max 20
_diffrn_reflns_limit_k_min -20
_diffrn_reflns_limit_l_max 14
_diffrn_reflns_limit_l_min -14
_diffrn_reflns_number 19631
_diffrn_reflns_theta_full 25.00
_diffrn_reflns_theta_max 25.00
_diffrn_reflns_theta_min 2.02
_diffrn_standards_number 0
_exptl_absorpt_coefficient_mu 0.073
_exptl_absorpt_correction_type none
_exptl_crystal_colour colorless
_exptl_crystal_density_diffrn 1.218
_exptl_crystal_density_method 'not measured'
_exptl_crystal_description block
_exptl_crystal_F_000 808
_exptl_crystal_size_max 0.19
_exptl_crystal_size_mid 0.14
_exptl_crystal_size_min 0.11
_refine_diff_density_max 0.137
_refine_diff_density_min -0.156
_refine_ls_extinction_method none
_refine_ls_goodness_of_fit_ref 1.042
_refine_ls_hydrogen_treatment constr
_refine_ls_matrix_type full
_refine_ls_number_parameters 262
_refine_ls_number_reflns 3639
_refine_ls_number_restraints 0
_refine_ls_restrained_S_all 1.042
_refine_ls_R_factor_all 0.0493
_refine_ls_R_factor_gt 0.0417
_refine_ls_shift/su_max 0.000
_refine_ls_shift/su_mean 0.000
_refine_ls_structure_factor_coef Fsqd
_refine_ls_weighting_details 'calc w=1/[\s^2^(Fo^2^)+(0.0475P)^2^+0.4268P] where P=(Fo^2^+2Fc^2^)/3'
_refine_ls_weighting_scheme calc
_refine_ls_wR_factor_gt 0.1032
_refine_ls_wR_factor_ref 0.1085
_reflns_number_gt 3121
_reflns_number_total 3639
_reflns_threshold_expression I>2\s(I)
_cod_data_source_file bt2278.cif
_cod_data_source_block I
_cod_depositor_comments
;
The following automatic conversions were performed:
'_symmetry_cell_setting' value 'Monoclinic' changed to 'monoclinic'
according to '/home/saulius/struct/CIF-dictionaries/cif_core.dic'
dictionary named 'cif_core.dic' version 2.4.1 from 2010-06-29.

Automatic conversion script
Id: cif_fix_enum 1527 2010-12-29 10:47:43Z saulius 

The following automatic conversions were performed:

'_symmetry_cell_setting' value 'Monoclinic' changed to 'monoclinic'
according to /home/saulius/struct/CIF-dictionaries/cif_core.dic
dictionary named 'cif_core.dic' version 2.4.1 from 2010-06-29.

Automatic conversion script
Id: cif_fix_values 1715 2011-07-08 13:25:40Z adriana 
;
_cod_original_sg_symbol_H-M 'P 21/n'
_cod_database_code 2212495
_cod_database_fobs_code 2212495

loop_
_symmetry_equiv_pos_as_xyz
'x, y, z'
'-x+1/2, y+1/2, -z+1/2'
'-x, -y, -z'
'x-1/2, -y-1/2, z-1/2'

loop_
_atom_site_type_symbol
_atom_site_label
_atom_site_fract_x
_atom_site_fract_y
_atom_site_fract_z
_atom_site_U_iso_or_equiv
_atom_site_adp_type
_atom_site_calc_flag
_atom_site_refinement_flags
_atom_site_occupancy
C C1 0.76411(16) 0.18454(8) 0.71092(12) 0.0516(4) Uani d . 1
H H1 0.8671 0.1855 0.7315 0.062 Uiso calc R 1
C C2 0.72152(18) 0.10155(9) 0.68501(13) 0.0603(4) Uani d . 1
H H2 0.7631 0.0837 0.6215 0.072 Uiso calc R 1
C C3 0.77793(18) 0.05664(9) 0.78422(14) 0.0625(4) Uani d . 1
C C4 0.71438(15) 0.08203(8) 0.88117(12) 0.0520(4) Uani d . 1
C C5 0.61838(14) 0.14911(8) 0.85152(11) 0.0483(3) Uani d . 1
H H5 0.5796 0.1675 0.9160 0.058 Uiso calc R 1
C C6 0.49826(16) 0.12584(10) 0.76485(13) 0.0604(4) Uani d . 1
H H6A 0.4385 0.1692 0.7437 0.072 Uiso calc R 1
H H6B 0.4405 0.0873 0.7935 0.072 Uiso calc R 1
C C7 0.56021(19) 0.09474(10) 0.66585(14) 0.0674(4) Uani d . 1
H H7A 0.5333 0.0421 0.6544 0.081 Uiso calc R 1
H H7B 0.5231 0.1231 0.6015 0.081 Uiso calc R 1
C C8 0.73004(15) 0.23761(8) 0.61496(11) 0.0500(3) Uani d . 1
C C9 0.79588(17) 0.22761(10) 0.52298(13) 0.0609(4) Uani d . 1
H H9 0.8575 0.1870 0.5195 0.073 Uiso calc R 1
C C10 0.77167(19) 0.27671(11) 0.43677(13) 0.0689(5) Uani d . 1
H H10 0.8158 0.2687 0.3752 0.083 Uiso calc R 1
C C11 0.68247(19) 0.33765(10) 0.44111(13) 0.0675(5) Uani d . 1
H H11 0.6674 0.3714 0.3833 0.081 Uiso calc R 1
C C12 0.61632(17) 0.34804(9) 0.53119(13) 0.0622(4) Uani d . 1
H H12 0.5556 0.3890 0.5344 0.075 Uiso calc R 1
C C13 0.63875(16) 0.29835(8) 0.61749(12) 0.0548(4) Uani d . 1
H H13 0.5920 0.3058 0.6779 0.066 Uiso calc R 1
C C14 0.80089(16) 0.24824(9) 0.88608(12) 0.0573(4) Uani d . 1
H H14A 0.8654 0.2776 0.8482 0.069 Uiso calc R 1
H H14B 0.8563 0.2103 0.9293 0.069 Uiso calc R 1
C C15 0.73330(15) 0.29988(8) 0.96063(12) 0.0517(4) Uani d . 1
C C16 0.69091(19) 0.37183(9) 0.92757(14) 0.0687(5) Uani d . 1
H H16 0.7011 0.3877 0.8576 0.082 Uiso calc R 1
C C17 0.6338(2) 0.42032(10) 0.99665(18) 0.0818(6) Uani d . 1
H H17 0.6075 0.4690 0.9736 0.098 Uiso calc R 1
C C18 0.61515(19) 0.39747(11) 1.09925(16) 0.0763(5) Uani d . 1
H H18 0.5762 0.4303 1.1459 0.092 Uiso calc R 1
C C19 0.65444(18) 0.32583(11) 1.13233(13) 0.0688(5) Uani d . 1
H H19 0.6405 0.3095 1.2013 0.083 Uiso calc R 1
C C20 0.71440(16) 0.27776(9) 1.06415(12) 0.0587(4) Uani d . 1
H H20 0.7426 0.2296 1.0882 0.070 Uiso calc R 1
C C21 0.75045(16) 0.04972(8) 0.97775(13) 0.0574(4) Uani d . 1
H H21 0.8182 0.0116 0.9803 0.069 Uiso calc R 1
C C22 0.69700(16) 0.06670(8) 1.08043(13) 0.0544(4) Uani d . 1
C C23 0.78968(19) 0.06525(10) 1.17672(14) 0.0703(5) Uani d . 1
H H23 0.8835 0.0508 1.1756 0.084 Uiso calc R 1
C C24 0.7441(2) 0.08488(12) 1.27331(16) 0.0843(6) Uani d . 1
H H24 0.8079 0.0852 1.3367 0.101 Uiso calc R 1
C C25 0.6052(2) 0.10399(11) 1.27717(16) 0.0818(6) Uani d . 1
H H25 0.5751 0.1175 1.3428 0.098 Uiso calc R 1
C C26 0.5109(2) 0.10300(10) 1.18361(15) 0.0713(5) Uani d . 1
H H26 0.4162 0.1148 1.1861 0.086 Uiso calc R 1
C C27 0.55611(17) 0.08461(9) 1.08638(13) 0.0586(4) Uani d . 1
H H27 0.4914 0.0841 1.0235 0.070 Uiso calc R 1
N N1 0.69867(12) 0.20996(6) 0.80599(9) 0.0483(3) Uani d . 1
O O1 0.86636(15) 0.00683(7) 0.78421(11) 0.0900(4) Uani d . 1

loop_
_atom_site_aniso_label
_atom_site_aniso_U_11
_atom_site_aniso_U_22
_atom_site_aniso_U_33
_atom_site_aniso_U_12
_atom_site_aniso_U_13
_atom_site_aniso_U_23
C1 0.0503(8) 0.0527(8) 0.0534(8) 0.0070(6) 0.0124(6) -0.0004(6)
C2 0.0763(11) 0.0504(9) 0.0576(9) 0.0088(8) 0.0212(8) -0.0048(7)
C3 0.0692(10) 0.0471(9) 0.0749(11) 0.0099(8) 0.0232(8) 0.0011(8)
C4 0.0527(8) 0.0437(8) 0.0609(9) 0.0027(6) 0.0127(7) 0.0031(7)
C5 0.0486(8) 0.0483(8) 0.0494(8) 0.0052(6) 0.0116(6) 0.0010(6)
C6 0.0552(9) 0.0616(10) 0.0636(10) 0.0005(7) 0.0049(7) -0.0021(8)
C7 0.0823(12) 0.0582(10) 0.0614(10) -0.0095(8) 0.0080(8) -0.0081(8)
C8 0.0488(8) 0.0514(8) 0.0504(8) -0.0037(6) 0.0082(6) -0.0013(6)
C9 0.0601(9) 0.0673(10) 0.0571(9) 0.0019(8) 0.0144(7) -0.0012(8)
C10 0.0758(11) 0.0819(12) 0.0511(9) -0.0109(10) 0.0164(8) 0.0017(8)
C11 0.0797(12) 0.0651(11) 0.0554(10) -0.0124(9) -0.0003(8) 0.0095(8)
C12 0.0664(10) 0.0524(9) 0.0657(10) -0.0005(7) 0.0005(8) 0.0041(8)
C13 0.0576(9) 0.0527(8) 0.0549(9) 0.0000(7) 0.0100(7) -0.0009(7)
C14 0.0541(8) 0.0562(9) 0.0622(9) -0.0009(7) 0.0096(7) -0.0032(7)
C15 0.0515(8) 0.0493(8) 0.0532(8) -0.0034(6) 0.0031(6) -0.0028(7)
C16 0.0857(12) 0.0546(9) 0.0681(11) 0.0031(8) 0.0187(9) 0.0061(8)
C17 0.0956(14) 0.0512(10) 0.1017(15) 0.0095(9) 0.0242(12) -0.0048(10)
C18 0.0711(11) 0.0761(13) 0.0835(13) -0.0043(9) 0.0165(10) -0.0312(10)
C19 0.0686(10) 0.0866(13) 0.0501(9) -0.0093(9) 0.0036(8) -0.0114(9)
C20 0.0623(9) 0.0583(9) 0.0528(9) -0.0017(7) -0.0025(7) 0.0001(7)
C21 0.0569(9) 0.0438(8) 0.0726(10) 0.0070(7) 0.0122(8) 0.0075(7)
C22 0.0602(9) 0.0410(8) 0.0618(9) 0.0031(6) 0.0078(7) 0.0116(7)
C23 0.0696(11) 0.0677(11) 0.0716(11) 0.0134(9) 0.0018(9) 0.0163(9)
C24 0.1012(15) 0.0853(13) 0.0621(11) 0.0124(11) -0.0056(10) 0.0093(9)
C25 0.1064(16) 0.0762(12) 0.0653(11) 0.0123(11) 0.0208(11) 0.0043(9)
C26 0.0726(11) 0.0681(11) 0.0767(12) 0.0061(9) 0.0225(9) 0.0090(9)
C27 0.0589(9) 0.0550(9) 0.0622(10) -0.0021(7) 0.0087(7) 0.0094(7)
N1 0.0520(7) 0.0458(6) 0.0483(6) 0.0037(5) 0.0110(5) -0.0005(5)
O1 0.1083(10) 0.0706(8) 0.0984(10) 0.0417(8) 0.0415(8) 0.0118(7)

loop_
_atom_type_symbol
_atom_type_description
_atom_type_scat_dispersion_real
_atom_type_scat_dispersion_imag
_atom_type_scat_source
C C 0.0033 0.0016 'International Tables Vol C Tables 4.2.6.8 and 6.1.1.4'
H H 0.0000 0.0000 'International Tables Vol C Tables 4.2.6.8 and 6.1.1.4'
N N 0.0061 0.0033 'International Tables Vol C Tables 4.2.6.8 and 6.1.1.4'
O O 0.0106 0.0060 'International Tables Vol C Tables 4.2.6.8 and 6.1.1.4'

loop_
_geom_angle_atom_site_label_1
_geom_angle_atom_site_label_2
_geom_angle_atom_site_label_3
_geom_angle
_geom_angle_publ_flag
N1 C1 C8 111.83(11) ?
N1 C1 C2 109.22(12) ?
C8 C1 C2 113.50(12) ?
N1 C1 H1 107.3 ?
C8 C1 H1 107.3 ?
C2 C1 H1 107.3 ?
C3 C2 C7 109.30(14) ?
C3 C2 C1 105.86(13) ?
C7 C2 C1 109.80(13) ?
C3 C2 H2 110.6 ?
C7 C2 H2 110.6 ?
C1 C2 H2 110.6 ?
O1 C3 C4 124.92(16) y
O1 C3 C2 123.61(15) y
C4 C3 C2 111.46(13) ?
C21 C4 C3 121.10(14) y
C21 C4 C5 129.16(14) y
C3 C4 C5 109.61(13) ?
N1 C5 C4 109.74(11) ?
N1 C5 C6 107.73(11) ?
C4 C5 C6 109.61(12) ?
N1 C5 H5 109.9 ?
C4 C5 H5 109.9 ?
C6 C5 H5 109.9 ?
C5 C6 C7 109.43(13) ?
C5 C6 H6A 109.8 ?
C7 C6 H6A 109.8 ?
C5 C6 H6B 109.8 ?
C7 C6 H6B 109.8 ?
H6A C6 H6B 108.2 ?
C2 C7 C6 109.28(13) ?
C2 C7 H7A 109.8 ?
C6 C7 H7A 109.8 ?
C2 C7 H7B 109.8 ?
C6 C7 H7B 109.8 ?
H7A C7 H7B 108.3 ?
C13 C8 C9 118.09(14) ?
C13 C8 C1 122.10(13) ?
C9 C8 C1 119.76(13) ?
C10 C9 C8 121.00(16) ?
C10 C9 H9 119.5 ?
C8 C9 H9 119.5 ?
C9 C10 C11 120.31(16) ?
C9 C10 H10 119.8 ?
C11 C10 H10 119.8 ?
C12 C11 C10 119.31(16) ?
C12 C11 H11 120.3 ?
C10 C11 H11 120.3 ?
C11 C12 C13 120.66(16) ?
C11 C12 H12 119.7 ?
C13 C12 H12 119.7 ?
C12 C13 C8 120.61(15) ?
C12 C13 H13 119.7 ?
C8 C13 H13 119.7 ?
N1 C14 C15 113.54(12) ?
N1 C14 H14A 108.9 ?
C15 C14 H14A 108.9 ?
N1 C14 H14B 108.9 ?
C15 C14 H14B 108.9 ?
H14A C14 H14B 107.7 ?
C20 C15 C16 118.06(15) ?
C20 C15 C14 121.44(14) ?
C16 C15 C14 120.49(14) ?
C17 C16 C15 120.81(17) ?
C17 C16 H16 119.6 ?
C15 C16 H16 119.6 ?
C18 C17 C16 120.49(17) ?
C18 C17 H17 119.8 ?
C16 C17 H17 119.8 ?
C19 C18 C17 119.26(16) ?
C19 C18 H18 120.4 ?
C17 C18 H18 120.4 ?
C18 C19 C20 120.35(17) ?
C18 C19 H19 119.8 ?
C20 C19 H19 119.8 ?
C19 C20 C15 121.01(16) ?
C19 C20 H20 119.5 ?
C15 C20 H20 119.5 ?
C4 C21 C22 128.23(14) .
C4 C21 H21 115.9 ?
C22 C21 H21 115.9 ?
C27 C22 C23 117.83(15) ?
C27 C22 C21 122.68(14) ?
C23 C22 C21 119.49(15) ?
C24 C23 C22 120.67(17) ?
C24 C23 H23 119.7 ?
C22 C23 H23 119.7 ?
C25 C24 C23 120.57(18) ?
C25 C24 H24 119.7 ?
C23 C24 H24 119.7 ?
C24 C25 C26 119.62(18) ?
C24 C25 H25 120.2 ?
C26 C25 H25 120.2 ?
C27 C26 C25 120.19(18) ?
C27 C26 H26 119.9 ?
C25 C26 H26 119.9 ?
C26 C27 C22 121.04(16) ?
C26 C27 H27 119.5 ?
C22 C27 H27 119.5 ?
C14 N1 C5 114.06(11) y
C14 N1 C1 111.87(11) y
C5 N1 C1 112.30(11) y

loop_
_geom_bond_atom_site_label_1
_geom_bond_atom_site_label_2
_geom_bond_distance
C1 N1 1.4750(17)
C1 C8 1.518(2)
C1 C2 1.543(2)
C1 H1 0.9800
C2 C3 1.505(2)
C2 C7 1.527(2)
C2 H2 0.9800
C3 O1 1.2171(19)
C3 C4 1.485(2)
C4 C21 1.333(2)
C4 C5 1.5116(19)
C5 N1 1.4732(18)
C5 C6 1.522(2)
C5 H5 0.9800
C6 C7 1.533(2)
C6 H6A 0.9700
C6 H6B 0.9700
C7 H7A 0.9700
C7 H7B 0.9700
C8 C13 1.383(2)
C8 C9 1.384(2)
C9 C10 1.374(2)
C9 H9 0.9300
C10 C11 1.376(3)
C10 H10 0.9300
C11 C12 1.366(2)
C11 H11 0.9300
C12 C13 1.380(2)
C12 H12 0.9300
C13 H13 0.9300
C14 N1 1.4633(18)
C14 C15 1.502(2)
C14 H14A 0.9700
C14 H14B 0.9700
C15 C20 1.378(2)
C15 C16 1.379(2)
C16 C17 1.373(2)
C16 H16 0.9300
C17 C18 1.370(3)
C17 H17 0.9300
C18 C19 1.367(3)
C18 H18 0.9300
C19 C20 1.374(2)
C19 H19 0.9300
C20 H20 0.9300
C21 C22 1.464(2)
C21 H21 0.9300
C22 C27 1.389(2)
C22 C23 1.391(2)
C23 C24 1.373(3)
C23 H23 0.9300
C24 C25 1.370(3)
C24 H24 0.9300
C25 C26 1.373(3)
C25 H25 0.9300
C26 C27 1.373(2)
C26 H26 0.9300
C27 H27 0.9300

loop_
_geom_hbond_atom_site_label_D
_geom_hbond_atom_site_label_H
_geom_hbond_atom_site_label_A
_geom_hbond_site_symmetry_A
_geom_hbond_distance_DH
_geom_hbond_distance_HA
_geom_hbond_distance_DA
_geom_hbond_angle_DHA
C23 H23 O1 3_757 0.93 2.58 3.486(2) 166

loop_
_geom_torsion_atom_site_label_1
_geom_torsion_atom_site_label_2
_geom_torsion_atom_site_label_3
_geom_torsion_atom_site_label_4
_geom_torsion
N1 C1 C2 C3 -60.82(15)
C8 C1 C2 C3 173.66(12)
N1 C1 C2 C7 57.06(16)
C8 C1 C2 C7 -68.46(16)
C7 C2 C3 O1 124.13(18)
C1 C2 C3 O1 -117.66(18)
C7 C2 C3 C4 -57.07(17)
C1 C2 C3 C4 61.14(17)
O1 C3 C4 C21 -1.0(3)
C2 C3 C4 C21 -179.76(14)
O1 C3 C4 C5 175.27(17)
C2 C3 C4 C5 -3.52(18)
C21 C4 C5 N1 119.45(17)
C3 C4 C5 N1 -56.39(16)
C21 C4 C5 C6 -122.43(17)
C3 C4 C5 C6 61.72(16)
N1 C5 C6 C7 62.06(16)
C4 C5 C6 C7 -57.30(16)
C3 C2 C7 C6 60.09(17)
C1 C2 C7 C6 -55.63(17)
C5 C6 C7 C2 -3.05(18)
N1 C1 C8 C13 -4.8(2)
C2 C1 C8 C13 119.32(15)
N1 C1 C8 C9 172.48(13)
C2 C1 C8 C9 -63.40(18)
C13 C8 C9 C10 0.2(2)
C1 C8 C9 C10 -177.19(15)
C8 C9 C10 C11 0.9(3)
C9 C10 C11 C12 -1.2(3)
C10 C11 C12 C13 0.3(2)
C11 C12 C13 C8 0.8(2)
C9 C8 C13 C12 -1.1(2)
C1 C8 C13 C12 176.27(14)
N1 C14 C15 C20 100.28(16)
N1 C14 C15 C16 -81.06(18)
C20 C15 C16 C17 1.1(3)
C14 C15 C16 C17 -177.62(16)
C15 C16 C17 C18 -1.3(3)
C16 C17 C18 C19 0.2(3)
C17 C18 C19 C20 1.2(3)
C18 C19 C20 C15 -1.5(2)
C16 C15 C20 C19 0.3(2)
C14 C15 C20 C19 178.99(14)
C3 C4 C21 C22 -178.90(15)
C5 C4 C21 C22 5.7(3)
C4 C21 C22 C27 38.0(2)
C4 C21 C22 C23 -141.88(17)
C27 C22 C23 C24 -3.4(2)
C21 C22 C23 C24 176.48(16)
C22 C23 C24 C25 2.1(3)
C23 C24 C25 C26 0.4(3)
C24 C25 C26 C27 -1.4(3)
C25 C26 C27 C22 0.0(3)
C23 C22 C27 C26 2.3(2)
C21 C22 C27 C26 -177.51(15)
C15 C14 N1 C5 -73.20(16)
C15 C14 N1 C1 157.96(12)
C4 C5 N1 C14 -71.76(15)
C6 C5 N1 C14 168.96(11)
C4 C5 N1 C1 56.85(15)
C6 C5 N1 C1 -62.42(14)
C8 C1 N1 C14 -101.10(14)
C2 C1 N1 C14 132.42(13)
C8 C1 N1 C5 129.15(12)
C2 C1 N1 C5 2.66(16)
